data_7059765
loop_
_publ_author_name
'Parveen, Sheikdawood'
'Nguyen, Hung Huy'
'Premkumar, Thathan'
'Puschmann, Horst'
'Govindarajan, Subbiah'

_publ_section_title
;
 Nano spinel cobaltites and their catalytic and electrochemical
 properties: facile synthesis of metal (Co, Ni, and Zn) and mixed metal
 (Co--Ni and Co--Zn) complexes of Schiff bases prepared from
 \a-ketoglutaric acid and ethyl carbazate
;
_journal_issue 29
_journal_name_full 'New Journal of Chemistry'
_journal_page_first 12729
_journal_page_last 12740
_journal_paper_doi 10.1039/D0NJ01016B
_journal_volume 44
_journal_year 2020
_chemical_formula_moiety 'C16 H22 Co N4 O12'
_chemical_formula_sum 'C16 H22 Co N4 O12'
_chemical_formula_weight 521.30
_space_group_crystal_system monoclinic
_space_group_IT_number 15
_space_group_name_Hall '-C 2yc'
_space_group_name_H-M_alt 'C 1 2/c 1'
_atom_sites_solution_hydrogens mixed
_audit_creation_date 2015-10-07
_audit_creation_method
;
Olex2 1.2-dev
(compiled 2015.09.07 svn.r3215 for OlexSys, GUI svn.r3563)
;
_audit_update_record
;
2018-12-06 deposited with the CCDC.	2020-07-02 downloaded from the CCDC.
;
_cell_angle_alpha 90
_cell_angle_beta 96.0872(10)
_cell_angle_gamma 90
_cell_formula_units_Z 4
_cell_length_a 20.6210(2)
_cell_length_b 9.05593(12)
_cell_length_c 11.20988(13)
_cell_measurement_reflns_used 22533
_cell_measurement_temperature 120(2)
_cell_measurement_theta_max 32.5460
_cell_measurement_theta_min 2.4560
_cell_volume 2081.56(4)
_computing_cell_refinement
;
CrysAlisPro, Agilent Technologies,
Version 1.171.37.35h (release 09-02-2015 CrysAlis171 .NET)
(compiled Feb  9 2015,16:26:32)
;
_computing_data_collection
;
CrysAlisPro, Agilent Technologies,
Version 1.171.37.35h (release 09-02-2015 CrysAlis171 .NET)
(compiled Feb  9 2015,16:26:32)
;
_computing_data_reduction
;
CrysAlisPro, Agilent Technologies,
Version 1.171.37.35h (release 09-02-2015 CrysAlis171 .NET)
(compiled Feb  9 2015,16:26:32)
;
_computing_molecular_graphics 'Olex2 (Dolomanov et al., 2009)'
_computing_publication_material 'Olex2 (Dolomanov et al., 2009)'
_computing_structure_refinement 'ShelXL (Sheldrick, 2015)'
_computing_structure_solution 'olex2.solve (Bourhis et al., 2015)'
_diffrn_ambient_temperature 120(2)
_diffrn_detector 'CCD plate'
_diffrn_detector_area_resol_mean 16.1511
_diffrn_detector_type Sapphire3
_diffrn_measured_fraction_theta_full 0.999
_diffrn_measured_fraction_theta_max 0.974
_diffrn_measurement_details
;
#__ type_ start__ end____ width___ exp.time_
  1 omega  -52.00   46.00   1.0000    5.0000
omega____ theta____ kappa____ phi______ frames
    -      -26.4992   38.0000  -60.0000 98

#__ type_ start__ end____ width___ exp.time_
  2 omega  -99.00   18.00   1.0000    5.0000
omega____ theta____ kappa____ phi______ frames
    -      -26.4992  -19.0000  -60.0000 117

#__ type_ start__ end____ width___ exp.time_
  3 omega  -48.00   42.00   1.0000    5.0000
omega____ theta____ kappa____ phi______ frames
    -      -26.4992   57.0000  120.0000 90

#__ type_ start__ end____ width___ exp.time_
  4 omega   -6.00   83.00   1.0000    5.0000
omega____ theta____ kappa____ phi______ frames
    -       27.1242 -122.0000 -131.0000 89

#__ type_ start__ end____ width___ exp.time_
  5 omega   15.00  102.00   1.0000    5.0000
omega____ theta____ kappa____ phi______ frames
    -       27.1242 -154.0000   69.0000 87

#__ type_ start__ end____ width___ exp.time_
  6 omega   32.00  104.00   1.0000    5.0000
omega____ theta____ kappa____ phi______ frames
    -       27.1242 -178.0000 -180.0000 72

#__ type_ start__ end____ width___ exp.time_
  7 omega  -42.00   48.00   1.0000    5.0000
omega____ theta____ kappa____ phi______ frames
    -       27.1242  -57.0000 -120.0000 90

#__ type_ start__ end____ width___ exp.time_
  8 omega  -95.00   -5.00   1.0000    5.0000
omega____ theta____ kappa____ phi______ frames
    -      -26.4992  -57.0000 -120.0000 90

#__ type_ start__ end____ width___ exp.time_
  9 omega   -3.00   97.00   1.0000    5.0000
omega____ theta____ kappa____ phi______ frames
    -       27.1242   77.0000   60.0000 100

#__ type_ start__ end____ width___ exp.time_
 10 omega    6.00   96.00   1.0000    5.0000
omega____ theta____ kappa____ phi______ frames
    -       27.1242   57.0000  150.0000 90

#__ type_ start__ end____ width___ exp.time_
 11 omega   -3.00   97.00   1.0000    5.0000
omega____ theta____ kappa____ phi______ frames
    -       27.1242   77.0000  -60.0000 100

#__ type_ start__ end____ width___ exp.time_
 12 omega   35.00  103.00   1.0000    5.0000
omega____ theta____ kappa____ phi______ frames
    -       27.1242  178.0000  150.0000 68

#__ type_ start__ end____ width___ exp.time_
 13 omega   -3.00   97.00   1.0000    5.0000
omega____ theta____ kappa____ phi______ frames
    -       27.1242   77.0000 -180.0000 100

#__ type_ start__ end____ width___ exp.time_
 14 omega  -95.00   -5.00   1.0000    5.0000
omega____ theta____ kappa____ phi______ frames
    -      -26.4992  -57.0000  150.0000 90

#__ type_ start__ end____ width___ exp.time_
 15 omega  -46.00  100.00   1.0000    5.0000
omega____ theta____ kappa____ phi______ frames
    -       27.1242    0.0000 -150.0000 146

#__ type_ start__ end____ width___ exp.time_
 16 omega    2.00  100.00   1.0000    5.0000
omega____ theta____ kappa____ phi______ frames
    -       27.1242   38.0000 -180.0000 98

#__ type_ start__ end____ width___ exp.time_
 17 omega  -46.00  100.00   1.0000    5.0000
omega____ theta____ kappa____ phi______ frames
    -       27.1242    0.0000 -180.0000 146

#__ type_ start__ end____ width___ exp.time_
 18 omega    6.00   96.00   1.0000    5.0000
omega____ theta____ kappa____ phi______ frames
    -       27.1242   57.0000    0.0000 90

#__ type_ start__ end____ width___ exp.time_
 19 omega    6.00   96.00   1.0000    5.0000
omega____ theta____ kappa____ phi______ frames
    -       27.1242   57.0000 -120.0000 90

#__ type_ start__ end____ width___ exp.time_
 20 omega  -46.00  100.00   1.0000    5.0000
omega____ theta____ kappa____ phi______ frames
    -       27.1242    0.0000 -120.0000 146
;
_diffrn_measurement_device 'four-circle diffractometer'
_diffrn_measurement_device_type 'Xcalibur, Sapphire3'
_diffrn_measurement_method '\w scans'
_diffrn_orient_matrix_UB_11 -0.0004793000
_diffrn_orient_matrix_UB_12 -0.0565898000
_diffrn_orient_matrix_UB_13 0.0436272000
_diffrn_orient_matrix_UB_21 -0.0344009000
_diffrn_orient_matrix_UB_22 0.0065016000
_diffrn_orient_matrix_UB_23 -0.0024845000
_diffrn_orient_matrix_UB_31 -0.0036588000
_diffrn_orient_matrix_UB_32 -0.0537332000
_diffrn_orient_matrix_UB_33 -0.0462625000
_diffrn_radiation_monochromator graphite
_diffrn_radiation_probe x-ray
_diffrn_radiation_type MoK\a
_diffrn_radiation_wavelength 0.71073
_diffrn_reflns_av_R_equivalents 0.0307
_diffrn_reflns_av_unetI/netI 0.0125
_diffrn_reflns_Laue_measured_fraction_full 0.999
_diffrn_reflns_Laue_measured_fraction_max 0.974
_diffrn_reflns_limit_h_max 31
_diffrn_reflns_limit_h_min -31
_diffrn_reflns_limit_k_max 13
_diffrn_reflns_limit_k_min -13
_diffrn_reflns_limit_l_max 16
_diffrn_reflns_limit_l_min -16
_diffrn_reflns_number 52185
_diffrn_reflns_point_group_measured_fraction_full 0.999
_diffrn_reflns_point_group_measured_fraction_max 0.974
_diffrn_reflns_theta_full 26.000
_diffrn_reflns_theta_max 32.737
_diffrn_reflns_theta_min 3.000
_diffrn_source 'Enhance (Mo) X-ray Source'
_diffrn_source_current 35
_diffrn_source_voltage 50
_exptl_absorpt_coefficient_mu 0.899
_exptl_absorpt_correction_T_max 0.841
_exptl_absorpt_correction_T_min 0.678
_exptl_absorpt_correction_type analytical
_exptl_absorpt_process_details
;
CrysAlisPro, Agilent Technologies,
Version 1.171.37.35h (release 09-02-2015 CrysAlis171 .NET)
(compiled Feb  9 2015,16:26:32)
Analytical numeric absorption correction using a multifaceted crystal
			model based on expressions derived by R.C. Clark & J.S. Reid.
(Clark, R. C. & Reid, J. S. (1995). Acta Cryst. A51, 887-897)
Empirical absorption correction using spherical harmonics,
 implemented in SCALE3 ABSPACK scaling algorithm.
;
_exptl_crystal_colour 'clear light violet'
_exptl_crystal_colour_lustre clear
_exptl_crystal_colour_modifier light
_exptl_crystal_colour_primary violet
_exptl_crystal_density_diffrn 1.663
_exptl_crystal_description block
_exptl_crystal_F_000 1076
_exptl_crystal_recrystallization_method 'The material was recrystallised from water by slow evaporation'
_exptl_crystal_size_max 0.6063
_exptl_crystal_size_mid 0.2714
_exptl_crystal_size_min 0.2263
_refine_diff_density_max 0.472
_refine_diff_density_min -0.498
_refine_diff_density_rms 0.058
_refine_ls_extinction_coef 0.0019(3)
_refine_ls_extinction_expression Fc^*^=kFc[1+0.001xFc^2^\l^3^/sin(2\q)]^-1/4^
_refine_ls_extinction_method 'SHELXL-2014/7 (Sheldrick 2014'
_refine_ls_goodness_of_fit_ref 1.026
_refine_ls_hydrogen_treatment mixed
_refine_ls_matrix_type full
_refine_ls_number_parameters 156
_refine_ls_number_reflns 3735
_refine_ls_number_restraints 0
_refine_ls_restrained_S_all 1.026
_refine_ls_R_factor_all 0.0285
_refine_ls_R_factor_gt 0.0266
_refine_ls_shift/su_max 0.001
_refine_ls_shift/su_mean 0.000
_refine_ls_structure_factor_coef Fsqd
_refine_ls_weighting_details 'w=1/[\s^2^(Fo^2^)+(0.0308P)^2^+2.6088P] where P=(Fo^2^+2Fc^2^)/3'
_refine_ls_weighting_scheme calc
_refine_ls_wR_factor_gt 0.0664
_refine_ls_wR_factor_ref 0.0675
_reflns_Friedel_coverage 0.000
_reflns_number_gt 3552
_reflns_number_total 3735
_reflns_threshold_expression 'I > 2\s(I)'
_cod_data_source_file d0nj01016b2.cif
_cod_data_source_block sp_coznkgec
_cod_depositor_comments
;Adding full bibliography for 7059765--7059769.cif.

 Adding full bibliography for 7059765--7059769.cif.
;
_cod_database_code 7059765
_chemical_oxdiff_formula C16CoN4O12
_shelx_space_group_comment
;
The symmetry employed for this shelxl refinement is uniquely defined
by the following loop, which should always be used as a source of
symmetry information in preference to the above space-group names.
They are only intended as comments.
;
_reflns_odcompleteness_completeness 99.96
_reflns_odcompleteness_iscentric 1
_reflns_odcompleteness_theta 26.32
_olex2_refinement_description
;
1. Fixed Uiso
 At 1.2 times of:
  All C(H,H) groups, All N(H) groups
 At 1.5 times of:
  All C(H,H,H) groups
2.a Secondary CH2 refined with riding coordinates:
 C5(H5A,H5B), C21(H21A,H21B), C22(H22A,H22B)
2.b Aromatic/amide H refined with riding coordinates:
 N2(H2)
2.c Idealised Me refined as rotating group:
 C6(H6A,H6B,H6C)
;
_shelx_shelxl_version_number 2014/7
_olex2_date_sample_data_collection 2015-10-06
_olex2_diffrn_ambient_temperature_device 'Oxford Cryosystems 700 PlusSeries'
_olex2_exptl_crystal_mounting_method 'The crystal was mounted on a MITIGEN holder in perfluoroether oil'
_olex2_submission_original_sample_id CoZnKGEC
_olex2_submission_special_instructions 'No special instructions were received'

loop_
_space_group_symop_operation_xyz
'x, y, z'
'-x, y, -z+1/2'
'x+1/2, y+1/2, z'
'-x+1/2, y+1/2, -z+1/2'
'-x, -y, -z'
'x, -y, z-1/2'
'-x+1/2, -y+1/2, -z'
'x+1/2, -y+1/2, z-1/2'

loop_
_atom_site_label
_atom_site_type_symbol
_atom_site_fract_x
_atom_site_fract_y
_atom_site_fract_z
_atom_site_U_iso_or_equiv
_atom_site_adp_type
_atom_site_occupancy
_atom_site_site_symmetry_order
_atom_site_calc_flag
_atom_site_refinement_flags_posn
_atom_site_refinement_flags_adp
_atom_site_refinement_flags_occupancy
_atom_site_disorder_assembly
_atom_site_disorder_group
Co1 Co 0.5000 0.55354(2) 0.2500 0.01045(6) Uani 1 2 d S T P . .
O1 O 0.57337(4) 0.40441(9) 0.22227(6) 0.01693(14) Uani 1 1 d . . . . .
O2 O 0.66677(4) 0.30677(9) 0.30715(7) 0.01915(15) Uani 1 1 d . . . . .
O3 O 0.45733(4) 0.72141(9) 0.36018(7) 0.01705(14) Uani 1 1 d . . . . .
O4 O 0.47382(4) 0.81926(9) 0.54735(7) 0.01660(14) Uani 1 1 d . . . . .
O5 O 0.70710(5) 0.69214(12) 0.34504(11) 0.0359(2) Uani 1 1 d . . . . .
O6 O 0.81085(4) 0.61683(10) 0.36614(8) 0.02233(17) Uani 1 1 d . . . . .
H6 H 0.8165(9) 0.688(2) 0.3065(18) 0.041(5) Uiso 1 1 d . . . . .
N1 N 0.56238(4) 0.56448(9) 0.40591(7) 0.01230(14) Uani 1 1 d . . . . .
N2 N 0.54642(4) 0.66224(10) 0.49065(7) 0.01348(15) Uani 1 1 d . . . . .
H2 H 0.5707 0.6773 0.5590 0.016 Uiso 1 1 calc R . . . .
C1 C 0.61998(5) 0.39185(11) 0.30650(8) 0.01349(16) Uani 1 1 d . . . . .
C2 C 0.61604(4) 0.49141(11) 0.41505(8) 0.01211(16) Uani 1 1 d . . . . .
C3 C 0.48908(5) 0.73441(11) 0.45893(8) 0.01320(16) Uani 1 1 d . . . . .
C5 C 0.41773(5) 0.91833(12) 0.52211(10) 0.01774(18) Uani 1 1 d . . . . .
H5A H 0.3773 0.8609 0.5012 0.021 Uiso 1 1 calc R . . . .
H5B H 0.4243 0.9852 0.4546 0.021 Uiso 1 1 calc R . . . .
C6 C 0.41361(5) 1.00521(13) 0.63582(11) 0.0207(2) Uani 1 1 d . . . . .
H6A H 0.3794 1.0802 0.6221 0.031 Uiso 1 1 calc GR . . . .
H6B H 0.4555 1.0535 0.6594 0.031 Uiso 1 1 calc GR . . . .
H6C H 0.4032 0.9384 0.6999 0.031 Uiso 1 1 calc GR . . . .
C21 C 0.66857(5) 0.49751(12) 0.51824(8) 0.01428(16) Uani 1 1 d . . . . .
H21A H 0.6632 0.4118 0.5711 0.017 Uiso 1 1 calc R . . . .
H21B H 0.6622 0.5879 0.5653 0.017 Uiso 1 1 calc R . . . .
C22 C 0.73857(5) 0.49716(12) 0.48419(9) 0.01533(17) Uani 1 1 d . . . . .
H22A H 0.7691 0.5154 0.5570 0.018 Uiso 1 1 calc R . . . .
H22B H 0.7485 0.3985 0.4528 0.018 Uiso 1 1 calc R . . . .
C23 C 0.74936(5) 0.61223(12) 0.39136(9) 0.01667(18) Uani 1 1 d . . . . .

loop_
_atom_site_aniso_label
_atom_site_aniso_U_11
_atom_site_aniso_U_22
_atom_site_aniso_U_33
_atom_site_aniso_U_23
_atom_site_aniso_U_13
_atom_site_aniso_U_12
Co1 0.00831(8) 0.01691(9) 0.00589(8) 0.000 -0.00039(5) 0.000
O1 0.0151(3) 0.0239(4) 0.0115(3) -0.0033(3) 0.0000(2) 0.0013(3)
O2 0.0169(3) 0.0221(4) 0.0184(3) -0.0042(3) 0.0018(3) 0.0048(3)
O3 0.0151(3) 0.0219(4) 0.0135(3) -0.0010(3) -0.0012(2) 0.0031(3)
O4 0.0170(3) 0.0191(3) 0.0136(3) -0.0017(3) 0.0012(2) 0.0056(3)
O5 0.0192(4) 0.0385(5) 0.0510(6) 0.0270(5) 0.0083(4) 0.0074(4)
O6 0.0145(3) 0.0288(4) 0.0244(4) 0.0082(3) 0.0057(3) 0.0005(3)
N1 0.0126(3) 0.0151(4) 0.0094(3) -0.0007(3) 0.0018(2) -0.0002(3)
N2 0.0134(3) 0.0170(4) 0.0099(3) -0.0014(3) 0.0003(3) 0.0031(3)
C1 0.0132(4) 0.0162(4) 0.0114(4) -0.0009(3) 0.0030(3) -0.0014(3)
C2 0.0115(4) 0.0151(4) 0.0099(3) 0.0001(3) 0.0017(3) -0.0008(3)
C3 0.0124(4) 0.0148(4) 0.0127(4) 0.0013(3) 0.0026(3) 0.0005(3)
C5 0.0140(4) 0.0179(4) 0.0213(4) -0.0016(4) 0.0014(3) 0.0039(3)
C6 0.0192(4) 0.0189(5) 0.0249(5) -0.0050(4) 0.0065(4) 0.0004(4)
C21 0.0111(4) 0.0204(4) 0.0112(4) 0.0000(3) 0.0002(3) -0.0003(3)
C22 0.0110(4) 0.0183(4) 0.0165(4) 0.0024(3) 0.0004(3) 0.0000(3)
C23 0.0141(4) 0.0173(4) 0.0188(4) 0.0012(3) 0.0027(3) -0.0011(3)

loop_
_atom_type_symbol
_atom_type_description
_atom_type_scat_dispersion_real
_atom_type_scat_dispersion_imag
_atom_type_scat_source
C C 0.0033 0.0016 'International Tables Vol C Tables 4.2.6.8 and 6.1.1.4'
H H 0.0000 0.0000 'International Tables Vol C Tables 4.2.6.8 and 6.1.1.4'
Co Co 0.3494 0.9721 'International Tables Vol C Tables 4.2.6.8 and 6.1.1.4'
N N 0.0061 0.0033 'International Tables Vol C Tables 4.2.6.8 and 6.1.1.4'
O O 0.0106 0.0060 'International Tables Vol C Tables 4.2.6.8 and 6.1.1.4'

loop_
_exptl_crystal_face_index_h
_exptl_crystal_face_index_k
_exptl_crystal_face_index_l
_exptl_crystal_face_perp_dist
_exptl_oxdiff_crystal_face_indexfrac_h
_exptl_oxdiff_crystal_face_indexfrac_k
_exptl_oxdiff_crystal_face_indexfrac_l
_exptl_oxdiff_crystal_face_x
_exptl_oxdiff_crystal_face_y
_exptl_oxdiff_crystal_face_z
1 0 0 0.1267 0.9998 0.0000 -0.0002 -0.0005 -0.0344 -0.0037
-1 0 0 0.0997 -0.9998 -0.0000 0.0002 0.0005 0.0344 0.0037
2 -4 -5 0.1992 2.0086 -4.0016 -5.0012 0.0073 -0.0827 0.4390
-2 4 5 0.1992 -2.0086 4.0016 5.0012 -0.0073 0.0827 -0.4390
-3 5 0 0.1171 -3.0045 5.0001 -0.0002 -0.2815 0.1359 -0.2577
3 -5 0 0.1171 3.0045 -5.0001 0.0002 0.2815 -0.1359 0.2577
0 -1 -1 0.1994 0.0020 -1.0003 -1.0001 0.0130 -0.0041 0.1000
0 1 1 0.1994 -0.0020 1.0003 1.0001 -0.0130 0.0041 -0.1000
-5 4 -5 0.2065 -4.9981 3.9985 -5.0011 -0.4421 0.2104 0.0348
5 -4 5 0.2065 4.9981 -3.9985 5.0011 0.4421 -0.2104 -0.0348
5 2 -2 0.1692 4.9987 1.9996 -2.0016 -0.2029 -0.1540 -0.0331
-5 -2 2 0.1692 -4.9987 -1.9996 2.0016 0.2029 0.1540 0.0331
5 4 0 0.1452 4.9947 4.0003 -0.0013 -0.2288 -0.1458 -0.2332
-5 -4 0 0.1452 -4.9947 -4.0003 0.0013 0.2288 0.1458 0.2332
-5 -4 -5 0.2089 -4.9898 -4.0018 -5.0001 0.0107 0.1581 0.4646
5 4 5 0.2089 4.9898 4.0018 5.0001 -0.0107 -0.1581 -0.4646

loop_
_geom_angle_atom_site_label_1
_geom_angle_atom_site_label_2
_geom_angle_atom_site_label_3
_geom_angle
_geom_angle_site_symmetry_1
_geom_angle_site_symmetry_3
_geom_angle_publ_flag
O1 Co1 O1 98.84(5) . 2_655 ?
O1 Co1 O3 151.01(3) 2_655 2_655 ?
O1 Co1 O3 91.39(3) . 2_655 ?
O1 Co1 O3 151.01(3) . . ?
O1 Co1 O3 91.39(3) 2_655 . ?
O3 Co1 O3 92.60(4) . 2_655 ?
N1 Co1 O1 107.69(3) 2_655 . ?
N1 Co1 O1 76.04(3) 2_655 2_655 ?
N1 Co1 O1 107.68(3) . 2_655 ?
N1 Co1 O1 76.04(3) . . ?
N1 Co1 O3 75.01(3) 2_655 2_655 ?
N1 Co1 O3 75.01(3) . . ?
N1 Co1 O3 101.08(3) 2_655 . ?
N1 Co1 O3 101.08(3) . 2_655 ?
N1 Co1 N1 174.49(5) 2_655 . ?
C1 O1 Co1 116.74(6) . . ?
C3 O3 Co1 111.39(6) . . ?
C3 O4 C5 117.22(8) . . ?
C23 O6 H6 111.3(12) . . ?
N2 N1 Co1 116.55(6) . . ?
C2 N1 Co1 119.89(7) . . ?
C2 N1 N2 123.26(8) . . ?
N1 N2 H2 123.3 . . ?
N1 N2 C3 113.31(8) . . ?
C3 N2 H2 123.3 . . ?
O1 C1 C2 115.94(8) . . ?
O2 C1 O1 125.85(9) . . ?
O2 C1 C2 118.21(9) . . ?
N1 C2 C1 111.09(8) . . ?
N1 C2 C21 126.04(9) . . ?
C21 C2 C1 122.86(8) . . ?
O3 C3 O4 125.84(9) . . ?
O3 C3 N2 123.52(9) . . ?
O4 C3 N2 110.64(8) . . ?
O4 C5 H5A 110.6 . . ?
O4 C5 H5B 110.6 . . ?
O4 C5 C6 105.66(8) . . ?
H5A C5 H5B 108.7 . . ?
C6 C5 H5A 110.6 . . ?
C6 C5 H5B 110.6 . . ?
C5 C6 H6A 109.5 . . ?
C5 C6 H6B 109.5 . . ?
C5 C6 H6C 109.5 . . ?
H6A C6 H6B 109.5 . . ?
H6A C6 H6C 109.5 . . ?
H6B C6 H6C 109.5 . . ?
C2 C21 H21A 108.4 . . ?
C2 C21 H21B 108.4 . . ?
C2 C21 C22 115.49(8) . . ?
H21A C21 H21B 107.5 . . ?
C22 C21 H21A 108.4 . . ?
C22 C21 H21B 108.4 . . ?
C21 C22 H22A 109.1 . . ?
C21 C22 H22B 109.1 . . ?
H22A C22 H22B 107.8 . . ?
C23 C22 C21 112.52(8) . . ?
C23 C22 H22A 109.1 . . ?
C23 C22 H22B 109.1 . . ?
O5 C23 O6 123.46(10) . . ?
O5 C23 C22 124.02(10) . . ?
O6 C23 C22 112.52(9) . . ?

loop_
_geom_bond_atom_site_label_1
_geom_bond_atom_site_label_2
_geom_bond_distance
_geom_bond_site_symmetry_2
_geom_bond_publ_flag
Co1 O1 2.0760(8) 2_655 ?
Co1 O1 2.0759(8) . ?
Co1 O3 2.2004(8) 2_655 ?
Co1 O3 2.2003(8) . ?
Co1 N1 2.0597(8) . ?
Co1 N1 2.0596(8) 2_655 ?
O1 C1 1.2790(12) . ?
O2 C1 1.2341(12) . ?
O3 C3 1.2305(12) . ?
O4 C3 1.3184(12) . ?
O4 C5 1.4674(12) . ?
O5 C23 1.2069(13) . ?
O6 H6 0.94(2) . ?
O6 C23 1.3288(12) . ?
N1 N2 1.3640(11) . ?
N1 C2 1.2841(12) . ?
N2 H2 0.8800 . ?
N2 C3 1.3648(12) . ?
C1 C2 1.5235(13) . ?
C2 C21 1.4996(13) . ?
C5 H5A 0.9900 . ?
C5 H5B 0.9900 . ?
C5 C6 1.5080(15) . ?
C6 H6A 0.9800 . ?
C6 H6B 0.9800 . ?
C6 H6C 0.9800 . ?
C21 H21A 0.9900 . ?
C21 H21B 0.9900 . ?
C21 C22 1.5318(13) . ?
C22 H22A 0.9900 . ?
C22 H22B 0.9900 . ?
C22 C23 1.5057(14) . ?

loop_
_geom_torsion_atom_site_label_1
_geom_torsion_atom_site_label_2
_geom_torsion_atom_site_label_3
_geom_torsion_atom_site_label_4
_geom_torsion
_geom_torsion_site_symmetry_1
_geom_torsion_site_symmetry_2
_geom_torsion_site_symmetry_3
_geom_torsion_site_symmetry_4
_geom_torsion_publ_flag
Co1 O1 C1 O2 178.21(8) . . . . ?
Co1 O1 C1 C2 -1.42(11) . . . . ?
Co1 O3 C3 O4 -175.70(8) . . . . ?
Co1 O3 C3 N2 5.22(12) . . . . ?
Co1 N1 N2 C3 2.30(10) . . . . ?
Co1 N1 C2 C1 -6.32(11) . . . . ?
Co1 N1 C2 C21 174.83(7) . . . . ?
O1 C1 C2 N1 4.97(12) . . . . ?
O1 C1 C2 C21 -176.14(9) . . . . ?
O2 C1 C2 N1 -174.70(9) . . . . ?
O2 C1 C2 C21 4.20(14) . . . . ?
N1 N2 C3 O3 -5.28(14) . . . . ?
N1 N2 C3 O4 175.52(8) . . . . ?
N1 C2 C21 C22 -139.48(10) . . . . ?
N2 N1 C2 C1 -179.80(8) . . . . ?
N2 N1 C2 C21 1.35(15) . . . . ?
C1 C2 C21 C22 41.80(13) . . . . ?
C2 N1 N2 C3 175.99(9) . . . . ?
C2 C21 C22 C23 50.99(12) . . . . ?
C3 O4 C5 C6 -177.61(9) . . . . ?
C5 O4 C3 O3 -6.61(15) . . . . ?
C5 O4 C3 N2 172.57(8) . . . . ?
C21 C22 C23 O5 -2.81(16) . . . . ?
C21 C22 C23 O6 176.90(9) . . . . ?
